data_7214919
loop_
_publ_author_name
'Chen, Kai'
'Liang, Li-Li'
'Liu, Hao-Jing'
'Tao, Zhu'
'Xue, Sai-Feng'
'Zhang, Yun-Qian'
'Zhu, Qian-Jiang'

_publ_section_title
;
 p-Hydroxybenzoic acid-assisted homochiral 1D-helical coordination
 polymers from calcium cations and cucurbit[5]uril
;
_journal_issue 23
_journal_name_full CrystEngComm
_journal_page_first 8049
_journal_paper_doi 10.1039/c2ce25958c
_journal_volume 14
_journal_year 2012
_chemical_formula_sum 'C30 H30 Ca2 Cl4 N20 O11'
_chemical_formula_weight 1068.65
_chemical_name_systematic
;
?
;
_space_group_IT_number 15
_symmetry_cell_setting monoclinic
_symmetry_space_group_name_Hall '-C 2yc'
_symmetry_space_group_name_H-M 'C 1 2/c 1'
_atom_sites_solution_hydrogens geom
_atom_sites_solution_primary direct
_atom_sites_solution_secondary difmap
_audit_creation_method SHELXL-97
_cell_angle_alpha 90.00
_cell_angle_beta 115.904(2)
_cell_angle_gamma 90.00
_cell_formula_units_Z 16
_cell_length_a 32.7209(15)
_cell_length_b 19.4444(9)
_cell_length_c 32.739(2)
_cell_measurement_reflns_used 5075
_cell_measurement_temperature 173(2)
_cell_measurement_theta_max 21.56
_cell_measurement_theta_min 2.15
_cell_volume 18737.0(17)
_computing_cell_refinement 'Bruker SMART'
_computing_data_collection 'Bruker SMART'
_computing_data_reduction 'Bruker SAINT'
_computing_molecular_graphics 'Bruker SHELXTL'
_computing_publication_material 'Bruker SHELXTL'
_computing_structure_refinement 'SHELXL-97 (Sheldrick, 1997)'
_computing_structure_solution 'SHELXS-97 (Sheldrick, 1990)'
_diffrn_ambient_temperature 173(2)
_diffrn_measured_fraction_theta_full 0.999
_diffrn_measured_fraction_theta_max 0.999
_diffrn_measurement_device_type 'Bruker Smart Apex CCD area detector'
_diffrn_measurement_method 'phi and omega scans'
_diffrn_radiation_monochromator graphite
_diffrn_radiation_source 'fine-focus sealed tube'
_diffrn_radiation_type MoK\a
_diffrn_radiation_wavelength 0.71073
_diffrn_reflns_av_R_equivalents 0.1702
_diffrn_reflns_av_sigmaI/netI 0.0802
_diffrn_reflns_limit_h_max 38
_diffrn_reflns_limit_h_min -38
_diffrn_reflns_limit_k_max 23
_diffrn_reflns_limit_k_min -23
_diffrn_reflns_limit_l_max 36
_diffrn_reflns_limit_l_min -38
_diffrn_reflns_number 205392
_diffrn_reflns_theta_full 25.00
_diffrn_reflns_theta_max 25.00
_diffrn_reflns_theta_min 1.26
_diffrn_standards_decay_% none
_exptl_absorpt_coefficient_mu 0.547
_exptl_absorpt_correction_T_max 0.9469
_exptl_absorpt_correction_T_min 0.8976
_exptl_absorpt_correction_type multi-scan
_exptl_absorpt_process_details 'SADABS; Bruker, 2000'
_exptl_crystal_colour colorless
_exptl_crystal_density_diffrn 1.515
_exptl_crystal_density_meas ?
_exptl_crystal_density_method 'not measured'
_exptl_crystal_description block
_exptl_crystal_F_000 12448
_exptl_crystal_size_max 0.18
_exptl_crystal_size_mid 0.13
_exptl_crystal_size_min 0.09
_refine_diff_density_max 1.813
_refine_diff_density_min -0.863
_refine_diff_density_rms 0.162
_refine_ls_extinction_method none
_refine_ls_goodness_of_fit_ref 1.097
_refine_ls_hydrogen_treatment constr
_refine_ls_matrix_type full
_refine_ls_number_parameters 1208
_refine_ls_number_reflns 16481
_refine_ls_number_restraints 154
_refine_ls_restrained_S_all 1.095
_refine_ls_R_factor_all 0.1753
_refine_ls_R_factor_gt 0.1015
_refine_ls_shift/su_max 0.087
_refine_ls_shift/su_mean 0.014
_refine_ls_structure_factor_coef Fsqd
_refine_ls_weighting_details 'calc w=1/[\s^2^(Fo^2^)+(0.1250P)^2^+0.0000P] where P=(Fo^2^+2Fc^2^)/3'
_refine_ls_weighting_scheme calc
_refine_ls_wR_factor_gt 0.2591
_refine_ls_wR_factor_ref 0.2911
_reflns_number_gt 5932
_reflns_number_total 16481
_reflns_threshold_expression >2sigma(I)
_cod_data_source_file c2ce25958c.txt
_cod_data_source_block compound1
_cod_depositor_comments
;
The following automatic conversions were performed:

'_exptl_crystal_density_meas' value 'not measured' was changed to '?'
- the value is perceived as not measured.

Automatic conversion script
Id: cif_fix_values 3008 2015-01-20 13:52:24Z robertas 
;
_cod_original_cell_volume 18737.2(18)
_cod_original_sg_symbol_H-M C2/c
_cod_database_code 7214919

loop_
_symmetry_equiv_pos_as_xyz
'x, y, z'
'-x, y, -z+1/2'
'x+1/2, y+1/2, z'
'-x+1/2, y+1/2, -z+1/2'
'-x, -y, -z'
'x, -y, z-1/2'
'-x+1/2, -y+1/2, -z'
'x+1/2, -y+1/2, z-1/2'

loop_
_atom_site_label
_atom_site_type_symbol
_atom_site_fract_x
_atom_site_fract_y
_atom_site_fract_z
_atom_site_U_iso_or_equiv
_atom_site_adp_type
_atom_site_occupancy
_atom_site_symmetry_multiplicity
_atom_site_calc_flag
_atom_site_refinement_flags
Cl3 Cl 0.68107(10) 0.00004(12) 0.06872(10) 0.0738(11) Uani 0.997(7) 1 d P
Cl4 Cl 0.31898(9) 0.49985(12) 0.93118(10) 0.0718(8) Uani 1 1 d .
Cl5 Cl 0.15285(14) 0.10390(18) 0.82696(16) 0.1329(15) Uani 1 1 d .
Cl6 Cl 0.1521(2) 0.3965(2) 0.82678(19) 0.168(2) Uani 1 1 d .
Cl7 Cl 0.57653(17) 0.1038(2) 0.90189(16) 0.1427(16) Uani 1 1 d .
Cl8 Cl 0.57632(16) 0.39660(17) 0.90166(18) 0.1510(18) Uani 1 1 d .
O1W O 0.62501(19) 0.2508(5) 1.26260(17) 0.0804(18) Uani 1 1 d .
O2W O 0.51248(17) 0.2500(5) 0.87481(19) 0.0756(17) Uani 1 1 d .
Cl1 Cl 0.52303(6) 0.25017(13) 1.09446(6) 0.0494(4) Uani 1 1 d .
Cl2 Cl 0.34430(5) 0.25020(13) 0.77283(6) 0.0491(4) Uani 1 1 d .
Ca1 Ca 0.57292(4) 0.24999(10) 1.18575(4) 0.0390(3) Uani 1 1 d .
Ca2 Ca 0.46467(5) 0.25032(10) 0.98666(5) 0.0458(4) Uani 1 1 d .
Ca3 Ca 0.43571(4) 0.24991(10) 0.82283(4) 0.0389(3) Uani 1 1 d .
Ca4 Ca 0.23657(5) 0.25008(10) 0.71457(5) 0.0451(3) Uani 1 1 d .
C1 C 0.5788(3) 0.0926(3) 1.1432(3) 0.038(2) Uani 1 1 d U
C2 C 0.5338(3) 0.0257(4) 1.0826(3) 0.036(2) Uani 1 1 d .
H2 H 0.5329 -0.0257 1.0836 0.043 Uiso 1 1 calc R
C3 C 0.5752(3) 0.0506(3) 1.0769(3) 0.0368(19) Uani 1 1 d .
H3 H 0.5924 0.0107 1.0729 0.044 Uiso 1 1 calc R
C4 C 0.5098(3) 0.0903(4) 1.0174(3) 0.0374(19) Uani 1 1 d U
C5 C 0.6447(2) 0.1235(3) 1.1283(2) 0.0268(16) Uani 1 1 d .
H5A H 0.6626 0.0966 1.1161 0.032 Uiso 1 1 calc R
H5B H 0.6625 0.1262 1.1616 0.032 Uiso 1 1 calc R
C6 C 0.5818(3) 0.1233(3) 1.0137(3) 0.042(2) Uani 1 1 d .
H6A H 0.6088 0.0947 1.0196 0.050 Uiso 1 1 calc R
H6B H 0.5622 0.1226 0.9805 0.050 Uiso 1 1 calc R
C7 C 0.63829(18) 0.2484(5) 1.1338(2) 0.0354(14) Uani 1 1 d U
C8 C 0.6385(3) 0.2105(4) 1.0662(3) 0.039(2) Uani 1 1 d .
H8 H 0.6657 0.1918 1.0636 0.046 Uiso 1 1 calc R
C9 C 0.6377(2) 0.2909(4) 1.0663(3) 0.0328(18) Uani 1 1 d U
H9 H 0.6648 0.3106 1.0638 0.039 Uiso 1 1 calc R
C10 C 0.5734(2) 0.2508(4) 1.0054(2) 0.0322(12) Uani 1 1 d .
C11 C 0.6449(3) 0.3754(4) 1.1293(3) 0.044(2) Uani 1 1 d U
H11A H 0.6631 0.4027 1.1177 0.053 Uiso 1 1 calc R
H11B H 0.6623 0.3725 1.1628 0.053 Uiso 1 1 calc R
C12 C 0.5814(2) 0.3762(4) 1.0129(3) 0.0366(19) Uani 1 1 d U
H12A H 0.5620 0.3759 0.9797 0.044 Uiso 1 1 calc R
H12B H 0.6082 0.4052 1.0187 0.044 Uiso 1 1 calc R
C13 C 0.5811(2) 0.4030(4) 1.1475(3) 0.0362(19) Uani 1 1 d .
C14 C 0.5759(2) 0.4481(4) 1.0767(3) 0.0379(19) Uani 1 1 d U
H14 H 0.5935 0.4878 1.0731 0.045 Uiso 1 1 calc R
C15 C 0.5342(2) 0.4734(4) 1.0841(3) 0.0350(19) Uani 1 1 d U
H15 H 0.5334 0.5248 1.0854 0.042 Uiso 1 1 calc R
C16 C 0.5089(2) 0.4096(4) 1.0143(3) 0.038(2) Uani 1 1 d .
C17 C 0.5130(2) 0.4542(4) 1.1486(2) 0.0306(17) Uani 1 1 d U
H17A H 0.5314 0.4533 1.1819 0.037 Uiso 1 1 calc R
H17B H 0.4994 0.5007 1.1404 0.037 Uiso 1 1 calc R
C18 C 0.4488(3) 0.4562(4) 1.0342(3) 0.040(2) Uani 1 1 d .
H18A H 0.4305 0.4557 1.0008 0.048 Uiso 1 1 calc R
H18B H 0.4451 0.5021 1.0452 0.048 Uiso 1 1 calc R
C19 C 0.4802(3) 0.3466(5) 1.1589(3) 0.046(2) Uani 1 1 d .
C20 C 0.4326(3) 0.4111(4) 1.0993(3) 0.041(2) Uani 1 1 d U
H20 H 0.4171 0.4542 1.1017 0.049 Uiso 1 1 calc R
C21 C 0.4061(3) 0.3460(4) 1.1028(3) 0.040(2) Uani 1 1 d .
H21 H 0.3782 0.3582 1.1066 0.048 Uiso 1 1 calc R
C22 C 0.4066(2) 0.3474(4) 1.0295(3) 0.0285(16) Uani 1 1 d U
C23 C 0.4324(2) 0.2495(4) 1.1624(2) 0.0425(15) Uani 1 1 d .
H23A H 0.4531 0.2491 1.1953 0.051 Uiso 1 1 calc R
H23B H 0.4008 0.2493 1.1591 0.051 Uiso 1 1 calc R
C24 C 0.3670(2) 0.2510(4) 1.0449(2) 0.0390(14) Uani 1 1 d .
H24A H 0.3442 0.2522 1.0572 0.047 Uiso 1 1 calc R
H24B H 0.3504 0.2507 1.0113 0.047 Uiso 1 1 calc R
C25 C 0.4806(3) 0.1560(4) 1.1600(3) 0.0365(19) Uani 1 1 d U
C26 C 0.4071(3) 0.1529(4) 1.1033(3) 0.040(2) Uani 1 1 d .
H26 H 0.3799 0.1406 1.1082 0.048 Uiso 1 1 calc R
C27 C 0.4318(3) 0.0878(3) 1.0989(3) 0.0337(19) Uani 1 1 d .
H27 H 0.4167 0.0446 1.1018 0.040 Uiso 1 1 calc R
C28 C 0.4085(3) 0.1512(4) 1.0346(3) 0.0361(19) Uani 1 1 d U
C29 C 0.5126(3) 0.0470(4) 1.1495(3) 0.043(2) Uani 1 1 d U
H29A H 0.5319 0.0515 1.1825 0.052 Uiso 1 1 calc R
H29B H 0.4995 0.0001 1.1437 0.052 Uiso 1 1 calc R
C30 C 0.4483(3) 0.0444(4) 1.0336(3) 0.040(2) Uani 1 1 d .
H30A H 0.4299 0.0476 1.0003 0.047 Uiso 1 1 calc R
H30B H 0.4436 -0.0022 1.0431 0.047 Uiso 1 1 calc R
C31 C 0.3843(2) 0.2509(4) 0.88862(19) 0.0320(13) Uani 1 1 d .
C32 C 0.3174(2) 0.2915(4) 0.8884(3) 0.0327(18) Uani 1 1 d U
H32 H 0.3152 0.3112 0.9156 0.039 Uiso 1 1 calc R
C33 C 0.3157(2) 0.2103(4) 0.8879(3) 0.0344(18) Uani 1 1 d U
H33 H 0.3130 0.1915 0.9151 0.041 Uiso 1 1 calc R
C34 C 0.25569(19) 0.2509(4) 0.8239(2) 0.0328(13) Uani 1 1 d U
C35 C 0.3778(2) 0.1249(4) 0.8937(3) 0.0359(18) Uani 1 1 d U
H35A H 0.3655 0.0978 0.9115 0.043 Uiso 1 1 calc R
H35B H 0.4112 0.1275 0.9119 0.043 Uiso 1 1 calc R
C36 C 0.2625(3) 0.1221(4) 0.8312(3) 0.049(2) Uani 1 1 d .
H36A H 0.2684 0.0928 0.8579 0.059 Uiso 1 1 calc R
H36B H 0.2293 0.1221 0.8117 0.059 Uiso 1 1 calc R
C37 C 0.3960(2) 0.0956(3) 0.8313(2) 0.0261(16) Uani 1 1 d U
C38 C 0.3260(2) 0.0507(4) 0.8260(2) 0.0312(17) Uani 1 1 d U
H38 H 0.3223 0.0107 0.8433 0.037 Uiso 1 1 calc R
C39 C 0.3337(3) 0.0275(4) 0.7844(3) 0.048(2) Uani 1 1 d .
H39 H 0.3349 -0.0238 0.7832 0.058 Uiso 1 1 calc R
C40 C 0.2650(3) 0.0929(4) 0.7584(3) 0.038(2) Uani 1 1 d .
C41 C 0.3992(2) 0.0470(4) 0.7630(3) 0.0370(19) Uani 1 1 d U
H41A H 0.3924 0.0002 0.7499 0.044 Uiso 1 1 calc R
H41B H 0.4325 0.0501 0.7817 0.044 Uiso 1 1 calc R
C42 C 0.2838(2) 0.0438(4) 0.6984(2) 0.0293(16) Uani 1 1 d U
H42A H 0.2946 -0.0021 0.6944 0.035 Uiso 1 1 calc R
H42B H 0.2504 0.0449 0.6803 0.035 Uiso 1 1 calc R
C43 C 0.4099(2) 0.1544(4) 0.7308(3) 0.0335(18) Uani 1 1 d U
C44 C 0.3487(2) 0.0882(3) 0.6820(2) 0.0277(16) Uani 1 1 d .
H44 H 0.3514 0.0449 0.6669 0.033 Uiso 1 1 calc R
C45 C 0.3535(3) 0.1547(4) 0.6563(3) 0.043(2) Uani 1 1 d U
H45 H 0.3580 0.1429 0.6288 0.051 Uiso 1 1 calc R
C46 C 0.2820(2) 0.1530(4) 0.6567(2) 0.0314(18) Uani 1 1 d .
C47 C 0.4115(2) 0.2489(5) 0.6816(2) 0.0416(14) Uani 1 1 d U
H47A H 0.4078 0.2477 0.6499 0.050 Uiso 1 1 calc R
H47B H 0.4445 0.2493 0.7019 0.050 Uiso 1 1 calc R
C48 C 0.2952(2) 0.2495(4) 0.6174(2) 0.0396(15) Uani 1 1 d .
H48A H 0.3076 0.2496 0.5947 0.047 Uiso 1 1 calc R
H48B H 0.2616 0.2484 0.6006 0.047 Uiso 1 1 calc R
C49 C 0.4093(3) 0.3438(5) 0.7296(4) 0.049(2) Uani 1 1 d .
C50 C 0.3513(2) 0.3479(4) 0.6556(2) 0.0296(17) Uani 1 1 d .
H50 H 0.3552 0.3605 0.6279 0.036 Uiso 1 1 calc R
C51 C 0.3496(3) 0.4122(4) 0.6821(3) 0.045(2) Uani 1 1 d .
H51 H 0.3524 0.4553 0.6668 0.054 Uiso 1 1 calc R
C52 C 0.2815(3) 0.3485(3) 0.6586(3) 0.036(2) Uani 1 1 d .
C53 C 0.3981(3) 0.4543(4) 0.7622(3) 0.0387(19) Uani 1 1 d U
H53A H 0.3908 0.5009 0.7487 0.046 Uiso 1 1 calc R
H53B H 0.4314 0.4522 0.7811 0.046 Uiso 1 1 calc R
C54 C 0.2836(3) 0.4556(4) 0.6980(3) 0.056(3) Uani 1 1 d .
H54A H 0.2502 0.4526 0.6800 0.067 Uiso 1 1 calc R
H54B H 0.2931 0.5020 0.6932 0.067 Uiso 1 1 calc R
C55 C 0.3929(3) 0.4071(4) 0.8279(3) 0.046(2) Uani 1 1 d U
C56 C 0.3328(2) 0.4754(3) 0.7837(2) 0.0259(16) Uani 1 1 d U
H56 H 0.3338 0.5268 0.7827 0.031 Uiso 1 1 calc R
C57 C 0.3273(3) 0.4496(4) 0.8250(3) 0.040(2) Uani 1 1 d .
H57 H 0.3234 0.4890 0.8427 0.048 Uiso 1 1 calc R
C58 C 0.2672(3) 0.4115(3) 0.7598(2) 0.0323(18) Uani 1 1 d U
C59 C 0.3785(3) 0.3753(3) 0.8951(3) 0.0356(19) Uani 1 1 d .
H59A H 0.4119 0.3720 0.9132 0.043 Uiso 1 1 calc R
H59B H 0.3663 0.4026 0.9128 0.043 Uiso 1 1 calc R
C60 C 0.2641(2) 0.3753(3) 0.8322(2) 0.0292(17) Uani 1 1 d .
H60A H 0.2705 0.4042 0.8593 0.035 Uiso 1 1 calc R
H60B H 0.2309 0.3757 0.8133 0.035 Uiso 1 1 calc R
N1 N 0.5407(2) 0.0553(3) 1.1259(2) 0.0327(15) Uani 1 1 d .
N2 N 0.60283(19) 0.0881(3) 1.1181(2) 0.0322(14) Uani 1 1 d U
N3 N 0.4960(2) 0.0520(3) 1.0438(2) 0.0382(16) Uani 1 1 d .
N4 N 0.5567(2) 0.0919(3) 1.0366(2) 0.0394(17) Uani 1 1 d U
N5 N 0.6380(2) 0.1920(3) 1.1097(2) 0.0328(15) Uani 1 1 d U
N6 N 0.6387(2) 0.3059(3) 1.1102(2) 0.0394(17) Uani 1 1 d .
N7 N 0.5966(2) 0.1936(3) 1.0273(2) 0.0413(18) Uani 1 1 d .
N8 N 0.59668(19) 0.3066(3) 1.0274(2) 0.0310(15) Uani 1 1 d U
N9 N 0.6017(2) 0.4115(3) 1.1184(2) 0.0394(17) Uani 1 1 d .
N10 N 0.5426(2) 0.4437(3) 1.1273(2) 0.0379(16) Uani 1 1 d .
N11 N 0.5555(2) 0.4078(3) 1.0353(2) 0.0370(16) Uani 1 1 d .
N12 N 0.4961(2) 0.4475(3) 1.0440(2) 0.0374(16) Uani 1 1 d .
N13 N 0.4771(2) 0.4054(3) 1.1369(2) 0.0387(16) Uani 1 1 d .
N14 N 0.4399(2) 0.3124(3) 1.1423(2) 0.0407(17) Uani 1 1 d .
N15 N 0.4305(2) 0.4045(3) 1.0540(2) 0.0411(17) Uani 1 1 d .
N16 N 0.3952(2) 0.3134(3) 1.0594(2) 0.0394(17) Uani 1 1 d .
N17 N 0.4399(2) 0.1879(3) 1.1415(2) 0.0356(16) Uani 1 1 d .
N18 N 0.4763(2) 0.0965(3) 1.1358(2) 0.0371(16) Uani 1 1 d U
N19 N 0.3937(2) 0.1875(3) 1.0600(2) 0.0381(17) Uani 1 1 d .
N20 N 0.4315(2) 0.0941(3) 1.0551(2) 0.0371(16) Uani 1 1 d .
N21 N 0.3592(2) 0.3073(3) 0.8879(2) 0.0343(16) Uani 1 1 d .
N22 N 0.3597(2) 0.1931(3) 0.8883(2) 0.0380(16) Uani 1 1 d .
N23 N 0.2780(2) 0.3057(3) 0.8472(2) 0.0376(16) Uani 1 1 d U
N24 N 0.2774(2) 0.1928(3) 0.8466(2) 0.0352(16) Uani 1 1 d .
N25 N 0.36833(19) 0.0877(3) 0.8519(2) 0.0319(15) Uani 1 1 d .
N26 N 0.3768(2) 0.0565(3) 0.7921(2) 0.0374(16) Uani 1 1 d .
N27 N 0.2852(2) 0.0927(3) 0.8060(2) 0.0414(17) Uani 1 1 d .
N28 N 0.2943(2) 0.0529(3) 0.7468(2) 0.0435(18) Uani 1 1 d .
N29 N 0.3862(2) 0.0963(3) 0.7264(2) 0.0381(16) Uani 1 1 d U
N30 N 0.3920(2) 0.1881(3) 0.6902(2) 0.0351(16) Uani 1 1 d .
N31 N 0.3039(2) 0.0954(3) 0.6806(2) 0.0404(16) Uani 1 1 d U
N32 N 0.3104(2) 0.1874(3) 0.6449(2) 0.0386(16) Uani 1 1 d .
N33 N 0.3910(2) 0.3133(3) 0.6886(2) 0.0423(18) Uani 1 1 d .
N34 N 0.3861(2) 0.4052(3) 0.7264(2) 0.0371(16) Uani 1 1 d .
N35 N 0.3086(2) 0.3125(3) 0.6436(2) 0.0366(16) Uani 1 1 d .
N36 N 0.3044(2) 0.4057(3) 0.6807(2) 0.0352(16) Uani 1 1 d .
N37 N 0.3756(2) 0.4446(3) 0.7909(2) 0.0411(17) Uani 1 1 d U
N38 N 0.3686(2) 0.4108(3) 0.8526(2) 0.0374(16) Uani 1 1 d .
N39 N 0.29430(18) 0.4481(3) 0.7462(2) 0.0349(16) Uani 1 1 d U
N40 N 0.2864(2) 0.4076(3) 0.8058(2) 0.0335(15) Uani 1 1 d .
O1 O 0.59377(16) 0.1260(3) 1.18036(17) 0.0359(13) Uani 1 1 d .
O2 O 0.64002(13) 0.2495(3) 1.17187(14) 0.0369(9) Uani 1 1 d .
O3 O 0.59431(19) 0.3726(3) 1.18139(18) 0.0448(14) Uani 1 1 d .
O4 O 0.51510(18) 0.3260(3) 1.19212(19) 0.0410(14) Uani 1 1 d .
O5 O 0.51509(19) 0.1754(3) 1.19278(19) 0.0460(15) Uani 1 1 d .
O6 O 0.48511(18) 0.1144(3) 0.9806(2) 0.0463(15) Uani 1 1 d .
O7 O 0.53804(14) 0.2507(3) 0.96978(15) 0.0403(10) Uani 1 1 d .
O8 O 0.48320(17) 0.3844(3) 0.97933(18) 0.0379(13) Uani 1 1 d .
O9 O 0.40029(18) 0.3317(3) 0.99199(18) 0.0422(14) Uani 1 1 d .
O10 O 0.39954(18) 0.1679(2) 0.99369(19) 0.0423(14) Uani 1 1 d .
O11 O 0.42188(13) 0.2508(3) 0.89017(13) 0.0365(9) Uani 1 1 d .
O12 O 0.43100(15) 0.1265(2) 0.84391(17) 0.0356(13) Uani 1 1 d .
O13 O 0.44268(16) 0.1751(3) 0.76534(18) 0.0389(13) Uani 1 1 d .
O14 O 0.4419(2) 0.3253(3) 0.7643(2) 0.0461(15) Uani 1 1 d .
O15 O 0.43027(19) 0.3743(3) 0.84402(18) 0.0466(15) Uani 1 1 d .
O16 O 0.21985(14) 0.2496(3) 0.78788(15) 0.0417(10) Uani 1 1 d .
O17 O 0.22926(16) 0.1153(2) 0.73414(18) 0.0371(13) Uani 1 1 d .
O18 O 0.24315(16) 0.1671(2) 0.65019(18) 0.0368(13) Uani 1 1 d .
O19 O 0.24292(19) 0.3312(3) 0.6500(2) 0.0465(15) Uani 1 1 d .
O20 O 0.23073(19) 0.3851(3) 0.73419(19) 0.0456(14) Uani 1 1 d .

loop_
_atom_site_aniso_label
_atom_site_aniso_U_11
_atom_site_aniso_U_22
_atom_site_aniso_U_33
_atom_site_aniso_U_23
_atom_site_aniso_U_13
_atom_site_aniso_U_12
Cl3 0.106(2) 0.0504(16) 0.103(2) 0.0214(15) 0.081(2) 0.0230(14)
Cl4 0.095(2) 0.0555(16) 0.095(2) -0.0166(15) 0.0696(18) -0.0143(14)
Cl5 0.168(3) 0.083(2) 0.223(5) -0.008(3) 0.156(4) 0.006(2)
Cl6 0.285(6) 0.077(3) 0.242(5) -0.001(3) 0.207(5) -0.021(3)
Cl7 0.221(4) 0.099(3) 0.189(4) 0.006(3) 0.164(4) -0.004(3)
Cl8 0.225(4) 0.0575(19) 0.261(5) -0.020(3) 0.190(4) 0.003(2)
O1W 0.070(3) 0.134(6) 0.043(3) -0.008(5) 0.030(3) 0.001(5)
O2W 0.049(3) 0.120(5) 0.063(3) 0.000(5) 0.029(3) -0.001(5)
Cl1 0.0570(9) 0.0490(9) 0.0460(10) -0.0014(13) 0.0259(8) -0.0028(13)
Cl2 0.0493(9) 0.0473(9) 0.0542(10) -0.0046(14) 0.0258(8) -0.0019(12)
Ca1 0.0464(7) 0.0349(7) 0.0427(7) 0.0017(10) 0.0260(6) 0.0034(9)
Ca2 0.0595(8) 0.0323(7) 0.0536(9) -0.0011(11) 0.0322(7) 0.0007(10)
Ca3 0.0437(7) 0.0358(7) 0.0449(8) -0.0017(10) 0.0264(6) 0.0019(9)
Ca4 0.0544(8) 0.0329(7) 0.0571(9) -0.0012(11) 0.0328(7) 0.0013(10)
C1 0.063(5) 0.007(3) 0.036(5) 0.000(3) 0.015(4) 0.009(3)
C2 0.057(5) 0.021(4) 0.053(6) -0.010(4) 0.045(5) -0.009(4)
C3 0.058(5) 0.010(3) 0.051(5) 0.001(3) 0.032(4) 0.002(3)
C4 0.073(6) 0.020(4) 0.026(5) -0.002(3) 0.028(4) 0.004(4)
C5 0.035(4) 0.015(3) 0.035(4) 0.004(3) 0.020(3) 0.005(2)
C6 0.069(5) 0.011(3) 0.078(6) -0.014(3) 0.063(5) -0.010(3)
C7 0.028(3) 0.035(3) 0.044(4) 0.022(5) 0.016(3) -0.001(4)
C8 0.051(5) 0.017(4) 0.067(6) -0.001(3) 0.044(4) 0.002(3)
C9 0.033(2) 0.033(2) 0.033(2) 0.0008(10) 0.0145(12) 0.0001(10)
C10 0.044(3) 0.029(3) 0.031(3) 0.005(4) 0.023(3) -0.001(4)
C11 0.044(2) 0.044(2) 0.044(2) -0.0001(10) 0.0192(13) -0.0001(10)
C12 0.037(2) 0.037(2) 0.037(2) 0.0006(10) 0.0163(12) -0.0002(10)
C13 0.037(4) 0.039(5) 0.050(5) -0.011(4) 0.034(4) -0.001(4)
C14 0.038(2) 0.038(2) 0.038(2) 0.0000(10) 0.0169(12) 0.0001(10)
C15 0.044(5) 0.016(4) 0.035(5) -0.007(3) 0.008(4) -0.009(3)
C16 0.031(4) 0.014(4) 0.073(6) 0.006(4) 0.026(4) 0.002(3)
C17 0.0318(19) 0.0290(19) 0.0314(19) -0.0011(10) 0.0142(11) 0.0003(10)
C18 0.049(5) 0.035(5) 0.056(6) 0.003(4) 0.041(5) -0.005(4)
C19 0.043(5) 0.052(6) 0.060(6) -0.032(5) 0.038(5) -0.009(4)
C20 0.041(2) 0.041(2) 0.041(2) 0.0001(10) 0.0181(12) 0.0000(10)
C21 0.036(4) 0.035(5) 0.060(6) 0.000(4) 0.030(4) 0.000(4)
C22 0.0289(18) 0.0277(19) 0.0290(19) 0.0000(10) 0.0128(11) 0.0007(10)
C23 0.064(4) 0.034(3) 0.059(4) 0.008(5) 0.054(4) 0.012(5)
C24 0.050(3) 0.027(3) 0.050(4) -0.001(5) 0.031(3) 0.015(4)
C25 0.047(5) 0.034(4) 0.038(5) -0.015(4) 0.026(4) -0.010(4)
C26 0.062(5) 0.032(4) 0.041(5) 0.002(4) 0.037(4) -0.012(4)
C27 0.060(5) 0.014(3) 0.055(5) 0.008(3) 0.051(4) 0.002(3)
C28 0.037(2) 0.036(2) 0.037(2) 0.0009(10) 0.0167(12) -0.0011(10)
C29 0.044(2) 0.042(2) 0.044(2) 0.0010(10) 0.0197(13) -0.0007(10)
C30 0.050(5) 0.031(4) 0.037(5) -0.016(4) 0.019(4) -0.019(4)
C31 0.048(3) 0.023(3) 0.029(3) -0.013(4) 0.021(3) -0.014(4)
C32 0.034(2) 0.032(2) 0.033(2) -0.0002(10) 0.0152(12) 0.0007(10)
C33 0.036(2) 0.034(2) 0.034(2) 0.0005(10) 0.0161(12) -0.0008(10)
C34 0.036(3) 0.028(3) 0.042(4) 0.014(4) 0.024(3) 0.012(4)
C35 0.036(2) 0.036(2) 0.036(2) 0.0004(10) 0.0157(12) -0.0002(10)
C36 0.066(6) 0.019(4) 0.082(7) -0.018(4) 0.050(5) -0.022(4)
C37 0.0267(18) 0.0253(18) 0.0268(18) 0.0001(10) 0.0121(11) 0.0007(10)
C38 0.0317(19) 0.031(2) 0.031(2) -0.0004(10) 0.0139(12) 0.0004(10)
C39 0.067(6) 0.020(4) 0.058(6) 0.016(4) 0.028(5) 0.010(4)
C40 0.039(5) 0.017(4) 0.066(6) -0.007(4) 0.031(5) 0.000(3)
C41 0.038(2) 0.036(2) 0.038(2) -0.0011(10) 0.0176(12) 0.0014(10)
C42 0.0291(18) 0.0289(19) 0.0297(19) 0.0000(10) 0.0127(11) -0.0010(10)
C43 0.034(2) 0.034(2) 0.033(2) 0.0006(10) 0.0153(12) -0.0003(10)
C44 0.034(4) 0.023(4) 0.027(4) -0.006(3) 0.013(3) 0.005(3)
C45 0.043(2) 0.043(2) 0.043(2) -0.0002(10) 0.0195(13) 0.0002(10)
C46 0.035(4) 0.035(4) 0.024(4) -0.008(3) 0.012(3) 0.001(3)
C47 0.0428(16) 0.0429(17) 0.0420(17) -0.0001(10) 0.0213(11) 0.0003(10)
C48 0.055(4) 0.029(3) 0.049(4) -0.018(5) 0.037(3) -0.005(5)
C49 0.050(5) 0.044(5) 0.067(6) 0.007(4) 0.040(5) -0.012(4)
C50 0.039(4) 0.034(4) 0.031(4) 0.008(3) 0.029(3) -0.001(3)
C51 0.070(6) 0.029(4) 0.069(7) -0.003(4) 0.061(5) -0.001(4)
C52 0.067(6) 0.015(4) 0.043(5) 0.003(3) 0.040(5) 0.009(4)
C53 0.040(2) 0.038(2) 0.039(2) 0.0008(10) 0.0181(12) -0.0014(10)
C54 0.095(7) 0.021(4) 0.080(7) 0.016(4) 0.065(6) 0.014(4)
C55 0.047(2) 0.045(2) 0.047(2) -0.0006(10) 0.0205(13) -0.0002(10)
C56 0.033(4) 0.015(3) 0.043(5) 0.009(3) 0.029(4) 0.008(3)
C57 0.057(5) 0.013(3) 0.063(5) -0.006(3) 0.039(4) -0.006(3)
C58 0.051(5) 0.014(4) 0.028(4) -0.010(3) 0.014(4) 0.007(3)
C59 0.066(5) 0.012(3) 0.042(4) 0.000(3) 0.036(4) -0.004(3)
C60 0.036(4) 0.029(4) 0.028(4) -0.004(3) 0.019(3) -0.005(3)
N1 0.050(4) 0.013(3) 0.046(4) -0.006(3) 0.030(3) -0.010(3)
N2 0.0325(16) 0.0328(17) 0.0324(17) 0.0000(10) 0.0151(11) 0.0000(10)
N3 0.039(4) 0.038(4) 0.036(4) 0.017(3) 0.015(3) 0.007(3)
N4 0.044(4) 0.019(3) 0.060(5) -0.004(3) 0.026(4) -0.002(3)
N5 0.043(4) 0.027(4) 0.037(4) -0.003(3) 0.026(3) -0.004(3)
N6 0.055(4) 0.024(3) 0.054(5) -0.008(3) 0.037(4) -0.010(3)
N7 0.070(4) 0.019(3) 0.053(4) 0.004(3) 0.043(4) 0.003(3)
N8 0.0316(17) 0.0308(17) 0.0310(17) 0.0001(10) 0.0140(11) -0.0009(10)
N9 0.054(4) 0.021(3) 0.057(4) -0.002(3) 0.037(3) 0.003(3)
N10 0.041(4) 0.030(4) 0.048(4) -0.004(3) 0.025(3) -0.005(3)
N11 0.055(4) 0.026(3) 0.050(4) -0.014(3) 0.042(4) -0.011(3)
N12 0.047(4) 0.024(3) 0.053(5) 0.009(3) 0.033(4) 0.002(3)
N13 0.058(4) 0.022(3) 0.043(4) 0.000(3) 0.029(4) 0.005(3)
N14 0.049(4) 0.040(4) 0.053(5) -0.008(3) 0.041(4) 0.004(3)
N15 0.057(4) 0.039(4) 0.035(4) 0.005(3) 0.026(3) -0.003(3)
N16 0.059(4) 0.026(3) 0.030(4) -0.006(3) 0.016(3) -0.005(3)
N17 0.040(4) 0.027(3) 0.042(4) -0.012(3) 0.021(3) 0.000(3)
N18 0.042(4) 0.026(3) 0.043(4) -0.002(3) 0.019(3) 0.008(3)
N19 0.051(4) 0.023(3) 0.063(5) -0.002(3) 0.047(4) 0.006(3)
N20 0.059(4) 0.013(3) 0.053(4) 0.011(3) 0.038(4) 0.001(3)
N21 0.047(4) 0.013(3) 0.063(5) -0.009(3) 0.042(4) -0.005(3)
N22 0.054(4) 0.030(4) 0.031(4) 0.001(3) 0.020(3) -0.002(3)
N23 0.051(4) 0.019(3) 0.055(5) -0.009(3) 0.034(4) -0.009(3)
N24 0.044(4) 0.030(4) 0.043(4) -0.003(3) 0.028(3) 0.001(3)
N25 0.037(3) 0.031(3) 0.034(4) -0.010(3) 0.021(3) 0.002(3)
N26 0.035(3) 0.037(4) 0.047(4) 0.010(3) 0.025(3) -0.003(3)
N27 0.040(4) 0.036(4) 0.054(5) 0.017(3) 0.025(3) 0.013(3)
N28 0.066(5) 0.020(3) 0.038(4) 0.006(3) 0.017(4) -0.015(3)
N29 0.044(4) 0.033(4) 0.048(4) 0.011(3) 0.031(3) 0.002(3)
N30 0.044(4) 0.032(4) 0.035(4) -0.011(3) 0.023(3) -0.017(3)
N31 0.0403(18) 0.0405(19) 0.0407(18) 0.0002(10) 0.0182(11) 0.0003(10)
N32 0.045(4) 0.034(4) 0.049(5) 0.006(3) 0.032(4) 0.001(3)
N33 0.061(5) 0.037(4) 0.046(5) -0.013(3) 0.039(4) -0.020(3)
N34 0.052(4) 0.017(3) 0.047(4) 0.001(3) 0.026(4) -0.003(3)
N35 0.043(4) 0.022(3) 0.049(4) -0.004(3) 0.023(3) -0.005(3)
N36 0.052(4) 0.011(3) 0.062(4) -0.010(3) 0.044(3) -0.005(2)
N37 0.069(5) 0.018(3) 0.050(5) 0.012(3) 0.038(4) 0.004(3)
N38 0.053(4) 0.028(3) 0.044(4) -0.005(3) 0.033(3) 0.008(3)
N39 0.025(3) 0.044(4) 0.043(4) 0.011(3) 0.022(3) -0.010(3)
N40 0.054(4) 0.014(3) 0.044(4) 0.008(3) 0.032(3) 0.003(3)
O1 0.041(3) 0.032(3) 0.042(3) 0.012(3) 0.024(3) 0.002(2)
O2 0.043(2) 0.032(2) 0.044(3) 0.011(3) 0.027(2) 0.003(3)
O3 0.062(4) 0.035(3) 0.035(3) 0.012(3) 0.019(3) -0.005(3)
O4 0.047(3) 0.034(3) 0.050(4) -0.004(3) 0.028(3) -0.005(3)
O5 0.050(4) 0.050(4) 0.043(4) 0.001(3) 0.025(3) -0.007(3)
O6 0.052(3) 0.036(3) 0.061(4) -0.010(3) 0.034(3) -0.002(3)
O7 0.052(2) 0.031(2) 0.043(3) 0.000(3) 0.025(2) 0.005(3)
O8 0.045(3) 0.029(3) 0.039(3) -0.008(3) 0.017(3) -0.007(2)
O9 0.060(4) 0.038(3) 0.040(3) 0.001(3) 0.033(3) 0.010(3)
O10 0.057(3) 0.020(3) 0.056(4) -0.002(3) 0.030(3) 0.012(2)
O11 0.043(2) 0.034(2) 0.040(2) 0.000(3) 0.025(2) -0.005(3)
O12 0.032(3) 0.027(3) 0.046(3) 0.004(2) 0.016(2) 0.000(2)
O13 0.037(3) 0.039(3) 0.046(4) -0.004(3) 0.024(3) -0.004(2)
O14 0.063(4) 0.039(3) 0.045(4) -0.008(3) 0.032(3) -0.011(3)
O15 0.057(4) 0.043(3) 0.046(4) -0.003(3) 0.028(3) -0.005(3)
O16 0.044(2) 0.034(2) 0.055(3) -0.002(4) 0.029(2) 0.002(3)
O17 0.038(3) 0.027(3) 0.053(4) 0.010(3) 0.026(3) 0.012(2)
O18 0.039(3) 0.030(3) 0.052(4) -0.011(3) 0.030(3) -0.001(2)
O19 0.055(4) 0.027(3) 0.065(4) -0.013(3) 0.033(3) -0.001(3)
O20 0.056(4) 0.038(3) 0.048(4) 0.003(3) 0.028(3) 0.012(3)

loop_
_atom_type_symbol
_atom_type_description
_atom_type_scat_dispersion_real
_atom_type_scat_dispersion_imag
_atom_type_scat_source
C C 0.0033 0.0016 'International Tables Vol C Tables 4.2.6.8 and 6.1.1.4'
H H 0.0000 0.0000 'International Tables Vol C Tables 4.2.6.8 and 6.1.1.4'
N N 0.0061 0.0033 'International Tables Vol C Tables 4.2.6.8 and 6.1.1.4'
O O 0.0106 0.0060 'International Tables Vol C Tables 4.2.6.8 and 6.1.1.4'
Cl Cl 0.1484 0.1585 'International Tables Vol C Tables 4.2.6.8 and 6.1.1.4'
Ca Ca 0.2262 0.3064 'International Tables Vol C Tables 4.2.6.8 and 6.1.1.4'

loop_
_geom_angle_atom_site_label_1
_geom_angle_atom_site_label_2
_geom_angle_atom_site_label_3
_geom_angle
_geom_angle_site_symmetry_1
_geom_angle_site_symmetry_3
Ca1 Cl1 Ca2 179.69(8) . .
Ca3 Cl2 Ca4 179.57(9) . .
O1W Ca1 O2 84.72(17) . .
O1W Ca1 O5 97.5(2) . .
O2 Ca1 O5 143.7(2) . .
O1W Ca1 O4 97.4(2) . .
O2 Ca1 O4 143.5(2) . .
O5 Ca1 O4 72.47(15) . .
O1W Ca1 O3 88.0(3) . .
O2 Ca1 O3 72.3(2) . .
O5 Ca1 O3 143.8(2) . .
O4 Ca1 O3 71.35(18) . .
O1W Ca1 O1 89.4(2) . .
O2 Ca1 O1 71.93(18) . .
O5 Ca1 O1 71.85(18) . .
O4 Ca1 O1 144.25(17) . .
O3 Ca1 O1 144.21(15) . .
O1W Ca1 Cl1 171.94(15) . .
O2 Ca1 Cl1 87.24(11) . .
O5 Ca1 Cl1 89.24(14) . .
O4 Ca1 Cl1 88.74(14) . .
O3 Ca1 Cl1 89.12(14) . .
O1 Ca1 Cl1 88.57(14) . .
O7 Ca2 O9 143.46(19) . .
O7 Ca2 O8 74.04(17) . .
O9 Ca2 O8 69.69(16) . .
O7 Ca2 O10 144.21(17) . .
O9 Ca2 O10 71.47(13) . .
O8 Ca2 O10 141.08(16) . .
O7 Ca2 O6 73.81(17) . .
O9 Ca2 O6 141.97(17) . .
O8 Ca2 O6 147.75(14) . .
O10 Ca2 O6 70.64(15) . .
O7 Ca2 O11 79.75(13) . .
O9 Ca2 O11 92.90(15) . .
O8 Ca2 O11 85.37(17) . .
O10 Ca2 O11 94.08(16) . .
O6 Ca2 O11 86.58(18) . .
O7 Ca2 C31 102.37(15) . .
O9 Ca2 C31 74.65(17) . .
O8 Ca2 C31 91.49(19) . .
O10 Ca2 C31 75.78(17) . .
O6 Ca2 C31 92.9(2) . .
O11 Ca2 C31 22.62(12) . .
O7 Ca2 Cl1 94.04(11) . .
O9 Ca2 Cl1 92.06(13) . .
O8 Ca2 Cl1 92.85(13) . .
O10 Ca2 Cl1 91.04(13) . .
O6 Ca2 Cl1 91.81(14) . .
O11 Ca2 Cl1 173.79(10) . .
C31 Ca2 Cl1 163.59(12) . .
O2W Ca3 O11 84.64(17) . .
O2W Ca3 O13 97.3(2) . .
O11 Ca3 O13 144.1(2) . .
O2W Ca3 O14 97.8(2) . .
O11 Ca3 O14 143.3(2) . .
O13 Ca3 O14 72.18(14) . .
O2W Ca3 O12 88.7(2) . .
O11 Ca3 O12 72.60(19) . .
O13 Ca3 O12 71.64(17) . .
O14 Ca3 O12 143.76(18) . .
O2W Ca3 O15 88.9(3) . .
O11 Ca3 O15 71.58(19) . .
O13 Ca3 O15 144.03(18) . .
O14 Ca3 O15 71.89(18) . .
O12 Ca3 O15 144.16(15) . .
O2W Ca3 Cl2 172.03(15) . .
O11 Ca3 Cl2 87.39(11) . .
O13 Ca3 Cl2 89.19(13) . .
O14 Ca3 Cl2 88.48(15) . .
O12 Ca3 Cl2 89.08(13) . .
O15 Ca3 Cl2 88.43(14) . .
O16 Ca4 O19 144.32(18) . .
O16 Ca4 O20 74.38(17) . .
O19 Ca4 O20 70.21(16) . .
O16 Ca4 O17 73.37(17) . .
O19 Ca4 O17 141.58(16) . .
O20 Ca4 O17 147.66(14) . .
O16 Ca4 O18 143.28(18) . .
O19 Ca4 O18 71.64(12) . .
O20 Ca4 O18 141.79(17) . .
O17 Ca4 O18 70.09(16) . .
O16 Ca4 O2 79.79(13) . 8_455
O19 Ca4 O2 93.54(16) . 8_455
O20 Ca4 O2 86.30(17) . 8_455
O17 Ca4 O2 85.76(16) . 8_455
O18 Ca4 O2 93.88(14) . 8_455
O16 Ca4 C7 102.63(15) . 8_455
O19 Ca4 C7 74.8(2) . 8_455
O20 Ca4 C7 92.2(2) . 8_455
O17 Ca4 C7 92.5(2) . 8_455
O18 Ca4 C7 75.73(16) . 8_455
O2 Ca4 C7 22.84(13) 8_455 8_455
O16 Ca4 Cl2 93.96(11) . .
O19 Ca4 Cl2 91.41(13) . .
O20 Ca4 Cl2 91.80(13) . .
O17 Ca4 Cl2 92.73(12) . .
O18 Ca4 Cl2 91.30(12) . .
O2 Ca4 Cl2 173.75(10) 8_455 .
C7 Ca4 Cl2 163.40(13) 8_455 .
O1 C1 N1 125.4(8) . .
O1 C1 N2 121.9(7) . .
N1 C1 N2 112.7(7) . .
N3 C2 N1 115.6(6) . .
N3 C2 C3 104.2(6) . .
N1 C2 C3 103.2(6) . .
N3 C2 H2 111.1 . .
N1 C2 H2 111.1 . .
C3 C2 H2 111.1 . .
N4 C3 N2 114.5(5) . .
N4 C3 C2 104.6(6) . .
N2 C3 C2 105.8(6) . .
N4 C3 H3 110.6 . .
N2 C3 H3 110.6 . .
C2 C3 H3 110.6 . .
O6 C4 N3 125.4(8) . .
O6 C4 N4 124.8(8) . .
N3 C4 N4 109.5(7) . .
N2 C5 N5 113.1(5) . .
N2 C5 H5A 109.0 . .
N5 C5 H5A 109.0 . .
N2 C5 H5B 109.0 . .
N5 C5 H5B 109.0 . .
H5A C5 H5B 107.8 . .
N7 C6 N4 114.9(6) . .
N7 C6 H6A 108.5 . .
N4 C6 H6A 108.5 . .
N7 C6 H6B 108.5 . .
N4 C6 H6B 108.5 . .
H6A C6 H6B 107.5 . .
O2 C7 N5 126.5(8) . .
O2 C7 N6 123.9(9) . .
N5 C7 N6 109.6(5) . .
O2 C7 Ca4 64.4(3) . 8_556
N5 C7 Ca4 104.0(4) . 8_556
N6 C7 Ca4 102.1(4) . 8_556
N7 C8 N5 113.0(6) . .
N7 C8 C9 102.7(7) . .
N5 C8 C9 103.5(7) . .
N7 C8 H8 112.3 . .
N5 C8 H8 112.3 . .
C9 C8 H8 112.3 . .
N8 C9 N6 116.5(6) . .
N8 C9 C8 102.8(7) . .
N6 C9 C8 102.1(7) . .
N8 C9 H9 111.5 . .
N6 C9 H9 111.5 . .
C8 C9 H9 111.5 . .
O7 C10 N8 126.0(8) . .
O7 C10 N7 125.0(8) . .
N8 C10 N7 109.0(5) . .
N6 C11 N9 113.3(6) . .
N6 C11 H11A 108.9 . .
N9 C11 H11A 108.9 . .
N6 C11 H11B 108.9 . .
N9 C11 H11B 108.9 . .
H11A C11 H11B 107.7 . .
N8 C12 N11 114.7(6) . .
N8 C12 H12A 108.6 . .
N11 C12 H12A 108.6 . .
N8 C12 H12B 108.6 . .
N11 C12 H12B 108.6 . .
H12A C12 H12B 107.6 . .
O3 C13 N10 128.9(7) . .
O3 C13 N9 128.4(7) . .
N10 C13 N9 102.6(7) . .
N9 C14 N11 117.2(6) . .
N9 C14 C15 101.4(6) . .
N11 C14 C15 103.8(6) . .
N9 C14 H14 111.2 . .
N11 C14 H14 111.2 . .
C15 C14 H14 111.2 . .
N10 C15 N12 118.1(6) . .
N10 C15 C14 102.8(6) . .
N12 C15 C14 102.2(6) . .
N10 C15 H15 111.0 . .
N12 C15 H15 111.0 . .
C14 C15 H15 111.0 . .
O8 C16 N11 129.6(8) . .
O8 C16 N12 125.1(7) . .
N11 C16 N12 105.3(7) . .
N13 C17 N10 115.3(6) . .
N13 C17 H17A 108.4 . .
N10 C17 H17A 108.4 . .
N13 C17 H17B 108.4 . .
N10 C17 H17B 108.5 . .
H17A C17 H17B 107.5 . .
N12 C18 N15 115.4(6) . .
N12 C18 H18A 108.4 . .
N15 C18 H18A 108.4 . .
N12 C18 H18B 108.4 . .
N15 C18 H18B 108.4 . .
H18A C18 H18B 107.5 . .
O4 C19 N13 124.9(8) . .
O4 C19 N14 123.3(9) . .
N13 C19 N14 111.7(8) . .
N13 C20 N15 116.3(6) . .
N13 C20 C21 105.0(6) . .
N15 C20 C21 102.8(6) . .
N13 C20 H20 110.7 . .
N15 C20 H20 110.7 . .
C21 C20 H20 110.7 . .
N14 C21 N16 116.4(6) . .
N14 C21 C20 101.5(6) . .
N16 C21 C20 100.7(6) . .
N14 C21 H21 112.3 . .
N16 C21 H21 112.3 . .
C20 C21 H21 112.3 . .
O9 C22 N16 129.7(7) . .
O9 C22 N15 126.7(7) . .
N16 C22 N15 103.5(6) . .
N17 C23 N14 112.5(5) . .
N17 C23 H23A 109.1 . .
N14 C23 H23A 109.1 . .
N17 C23 H23B 109.1 . .
N14 C23 H23B 109.1 . .
H23A C23 H23B 107.8 . .
N19 C24 N16 112.8(5) . .
N19 C24 H24A 109.0 . .
N16 C24 H24A 109.0 . .
N19 C24 H24B 109.0 . .
N16 C24 H24B 109.0 . .
H24A C24 H24B 107.8 . .
O5 C25 N17 126.8(7) . .
O5 C25 N18 125.9(8) . .
N17 C25 N18 107.2(6) . .
N17 C26 N19 115.4(6) . .
N17 C26 C27 104.5(7) . .
N19 C26 C27 103.6(6) . .
N17 C26 H26 110.9 . .
N19 C26 H26 110.9 . .
C27 C26 H26 110.9 . .
N20 C27 N18 113.2(6) . .
N20 C27 C26 104.4(6) . .
N18 C27 C26 101.7(6) . .
N20 C27 H27 112.3 . .
N18 C27 H27 112.3 . .
C26 C27 H27 112.3 . .
O10 C28 N19 122.7(7) . .
O10 C28 N20 123.6(7) . .
N19 C28 N20 113.6(7) . .
N1 C29 N18 112.9(6) . .
N1 C29 H29A 109.0 . .
N18 C29 H29A 109.0 . .
N1 C29 H29B 109.0 . .
N18 C29 H29B 109.0 . .
H29A C29 H29B 107.8 . .
N20 C30 N3 114.9(6) . .
N20 C30 H30A 108.5 . .
N3 C30 H30A 108.5 . .
N20 C30 H30B 108.5 . .
N3 C30 H30B 108.6 . .
H30A C30 H30B 107.5 . .
O11 C31 N21 126.6(7) . .
O11 C31 N22 125.3(8) . .
N21 C31 N22 108.1(5) . .
O11 C31 Ca2 64.8(3) . .
N21 C31 Ca2 104.5(4) . .
N22 C31 Ca2 103.3(4) . .
N21 C32 N23 115.3(7) . .
N21 C32 C33 104.3(6) . .
N23 C32 C33 99.8(6) . .
N21 C32 H32 112.2 . .
N23 C32 H32 112.2 . .
C33 C32 H32 112.2 . .
N24 C33 N22 113.9(6) . .
N24 C33 C32 105.2(7) . .
N22 C33 C32 101.4(6) . .
N24 C33 H33 111.9 . .
N22 C33 H33 111.9 . .
C32 C33 H33 111.9 . .
O16 C34 N23 127.8(8) . .
O16 C34 N24 123.1(8) . .
N23 C34 N24 109.0(5) . .
N22 C35 N25 115.8(6) . .
N22 C35 H35A 108.3 . .
N25 C35 H35A 108.3 . .
N22 C35 H35B 108.3 . .
N25 C35 H35B 108.3 . .
H35A C35 H35B 107.4 . .
N27 C36 N24 112.9(6) . .
N27 C36 H36A 109.0 . .
N24 C36 H36A 109.0 . .
N27 C36 H36B 109.0 . .
N24 C36 H36B 109.0 . .
H36A C36 H36B 107.8 . .
O12 C37 N25 129.3(7) . .
O12 C37 N26 125.0(6) . .
N25 C37 N26 105.7(6) . .
N27 C38 N25 115.9(6) . .
N27 C38 C39 103.6(6) . .
N25 C38 C39 100.1(6) . .
N27 C38 H38 112.1 . .
N25 C38 H38 112.1 . .
C39 C38 H38 112.1 . .
N28 C39 N26 117.6(7) . .
N28 C39 C38 103.0(6) . .
N26 C39 C38 104.8(7) . .
N28 C39 H39 110.3 . .
N26 C39 H39 110.3 . .
C38 C39 H39 110.3 . .
O17 C40 N27 126.9(7) . .
O17 C40 N28 128.0(8) . .
N27 C40 N28 104.7(7) . .
N26 C41 N29 114.3(6) . .
N26 C41 H41A 108.7 . .
N29 C41 H41A 108.7 . .
N26 C41 H41B 108.7 . .
N29 C41 H41B 108.7 . .
H41A C41 H41B 107.6 . .
N31 C42 N28 114.4(6) . .
N31 C42 H42A 108.7 . .
N28 C42 H42A 108.7 . .
N31 C42 H42B 108.7 . .
N28 C42 H42B 108.7 . .
H42A C42 H42B 107.6 . .
O13 C43 N29 126.9(7) . .
O13 C43 N30 124.5(7) . .
N29 C43 N30 108.6(7) . .
N29 C44 N31 115.1(6) . .
N29 C44 C45 102.0(6) . .
N31 C44 C45 103.7(6) . .
N29 C44 H44 111.8 . .
N31 C44 H44 111.8 . .
C45 C44 H44 111.8 . .
N30 C45 N32 115.7(7) . .
N30 C45 C44 102.7(6) . .
N32 C45 C44 100.7(6) . .
N30 C45 H45 112.3 . .
N32 C45 H45 112.3 . .
C44 C45 H45 112.2 . .
O18 C46 N32 129.8(7) . .
O18 C46 N31 121.6(7) . .
N32 C46 N31 108.6(7) . .
N30 C47 N33 113.3(5) . .
N30 C47 H47A 108.9 . .
N33 C47 H47A 108.9 . .
N30 C47 H47B 108.9 . .
N33 C47 H47B 108.9 . .
H47A C47 H47B 107.7 . .
N35 C48 N32 113.6(5) . .
N35 C48 H48A 108.9 . .
N32 C48 H48A 108.9 . .
N35 C48 H48B 108.9 . .
N32 C48 H48B 108.9 . .
H48A C48 H48B 107.7 . .
O14 C49 N33 128.7(9) . .
O14 C49 N34 123.1(9) . .
N33 C49 N34 108.2(8) . .
N33 C50 N35 115.3(6) . .
N33 C50 C51 101.6(6) . .
N35 C50 C51 105.7(6) . .
N33 C50 H50 111.2 . .
N35 C50 H50 111.2 . .
C51 C50 H50 111.2 . .
N34 C51 N36 114.1(7) . .
N34 C51 C50 106.0(6) . .
N36 C51 C50 101.4(6) . .
N34 C51 H51 111.6 . .
N36 C51 H51 111.6 . .
C50 C51 H51 111.6 . .
O19 C52 N36 128.8(7) . .
O19 C52 N35 122.9(7) . .
N36 C52 N35 108.1(7) . .
N34 C53 N37 114.4(6) . .
N34 C53 H53A 108.6 . .
N37 C53 H53A 108.6 . .
N34 C53 H53B 108.7 . .
N37 C53 H53B 108.7 . .
H53A C53 H53B 107.6 . .
N36 C54 N39 115.1(7) . .
N36 C54 H54A 108.5 . .
N39 C54 H54A 108.5 . .
N36 C54 H54B 108.5 . .
N39 C54 H54B 108.5 . .
H54A C54 H54B 107.5 . .
O15 C55 N37 127.7(8) . .
O15 C55 N38 118.9(8) . .
N37 C55 N38 113.1(8) . .
N39 C56 N37 114.6(6) . .
N39 C56 C57 103.8(5) . .
N37 C56 C57 101.6(5) . .
N39 C56 H56 112.0 . .
N37 C56 H56 112.0 . .
C57 C56 H56 112.0 . .
N40 C57 N38 113.8(6) . .
N40 C57 C56 104.0(6) . .
N38 C57 C56 106.3(6) . .
N40 C57 H57 110.8 . .
N38 C57 H57 110.8 . .
C56 C57 H57 110.8 . .
O20 C58 N39 125.1(7) . .
O20 C58 N40 125.0(8) . .
N39 C58 N40 109.9(7) . .
N21 C59 N38 112.3(6) . .
N21 C59 H59A 109.1 . .
N38 C59 H59A 109.1 . .
N21 C59 H59B 109.1 . .
N38 C59 H59B 109.2 . .
H59A C59 H59B 107.9 . .
N23 C60 N40 115.6(6) . .
N23 C60 H60A 108.4 . .
N40 C60 H60A 108.4 . .
N23 C60 H60B 108.4 . .
N40 C60 H60B 108.4 . .
H60A C60 H60B 107.4 . .
C1 N1 C29 121.9(7) . .
C1 N1 C2 110.2(6) . .
C29 N1 C2 127.9(6) . .
C1 N2 C5 124.7(6) . .
C1 N2 C3 107.7(6) . .
C5 N2 C3 127.0(6) . .
C4 N3 C2 111.4(6) . .
C4 N3 C30 122.2(7) . .
C2 N3 C30 126.3(6) . .
C4 N4 C3 110.2(6) . .
C4 N4 C6 122.3(7) . .
C3 N4 C6 126.8(7) . .
C7 N5 C5 122.9(6) . .
C7 N5 C8 111.5(6) . .
C5 N5 C8 124.7(6) . .
C7 N6 C9 113.3(6) . .
C7 N6 C11 123.2(7) . .
C9 N6 C11 123.2(7) . .
C10 N7 C8 111.9(6) . .
C10 N7 C6 125.0(7) . .
C8 N7 C6 123.1(7) . .
C10 N8 C9 113.6(6) . .
C10 N8 C12 123.1(6) . .
C9 N8 C12 123.3(6) . .
C13 N9 C14 116.4(6) . .
C13 N9 C11 118.4(7) . .
C14 N9 C11 124.7(6) . .
C13 N10 C17 121.1(7) . .
C13 N10 C15 116.2(6) . .
C17 N10 C15 122.7(6) . .
C16 N11 C14 114.4(6) . .
C16 N11 C12 120.8(6) . .
C14 N11 C12 124.1(6) . .
C16 N12 C18 121.0(7) . .
C16 N12 C15 114.1(6) . .
C18 N12 C15 124.9(7) . .
C19 N13 C17 124.5(7) . .
C19 N13 C20 109.8(7) . .
C17 N13 C20 125.6(6) . .
C19 N14 C21 111.6(7) . .
C19 N14 C23 123.6(7) . .
C21 N14 C23 124.7(6) . .
C22 N15 C20 114.9(6) . .
C22 N15 C18 121.9(7) . .
C20 N15 C18 123.1(7) . .
C22 N16 C21 117.8(6) . .
C22 N16 C24 119.9(6) . .
C21 N16 C24 121.7(6) . .
C25 N17 C26 113.2(6) . .
C25 N17 C23 120.4(6) . .
C26 N17 C23 126.3(6) . .
C25 N18 C27 113.3(6) . .
C25 N18 C29 121.3(7) . .
C27 N18 C29 125.2(6) . .
C28 N19 C26 109.1(6) . .
C28 N19 C24 124.0(7) . .
C26 N19 C24 126.9(6) . .
C28 N20 C27 109.2(6) . .
C28 N20 C30 124.1(7) . .
C27 N20 C30 126.4(6) . .
C31 N21 C32 113.9(5) . .
C31 N21 C59 121.2(6) . .
C32 N21 C59 123.8(6) . .
C31 N22 C35 123.1(7) . .
C31 N22 C33 112.3(6) . .
C35 N22 C33 124.1(6) . .
C34 N23 C32 115.5(6) . .
C34 N23 C60 123.0(7) . .
C32 N23 C60 121.5(6) . .
C34 N24 C33 110.5(6) . .
C34 N24 C36 124.7(7) . .
C33 N24 C36 124.8(7) . .
C37 N25 C38 116.1(6) . .
C37 N25 C35 119.9(6) . .
C38 N25 C35 123.2(6) . .
C37 N26 C39 112.9(6) . .
C37 N26 C41 121.8(6) . .
C39 N26 C41 125.3(7) . .
C40 N27 C36 121.5(7) . .
C40 N27 C38 113.3(6) . .
C36 N27 C38 124.3(7) . .
C40 N28 C39 115.0(7) . .
C40 N28 C42 119.2(7) . .
C39 N28 C42 125.7(7) . .
C43 N29 C44 113.4(6) . .
C43 N29 C41 121.5(7) . .
C44 N29 C41 125.1(6) . .
C43 N30 C45 113.4(6) . .
C43 N30 C47 123.4(6) . .
C45 N30 C47 123.1(6) . .
C46 N31 C42 125.2(6) . .
C46 N31 C44 111.4(6) . .
C42 N31 C44 123.2(6) . .
C46 N32 C45 115.5(7) . .
C46 N32 C48 120.1(6) . .
C45 N32 C48 124.0(6) . .
C49 N33 C50 113.8(7) . .
C49 N33 C47 119.4(7) . .
C50 N33 C47 126.8(6) . .
C49 N34 C53 124.5(7) . .
C49 N34 C51 110.2(7) . .
C53 N34 C51 125.4(6) . .
C52 N35 C50 111.0(6) . .
C52 N35 C48 124.3(6) . .
C50 N35 C48 124.7(6) . .
C52 N36 C54 120.9(7) . .
C52 N36 C51 113.8(6) . .
C54 N36 C51 125.2(6) . .
C55 N37 C53 122.7(7) . .
C55 N37 C56 112.2(7) . .
C53 N37 C56 125.1(6) . .
C55 N38 C59 126.9(7) . .
C55 N38 C57 106.3(7) . .
C59 N38 C57 126.3(6) . .
C58 N39 C56 111.9(6) . .
C58 N39 C54 121.5(7) . .
C56 N39 C54 126.6(6) . .
C58 N40 C57 110.0(6) . .
C58 N40 C60 124.1(6) . .
C57 N40 C60 125.0(6) . .
C1 O1 Ca1 123.3(4) . .
C7 O2 Ca1 123.2(4) . .
C7 O2 Ca4 92.8(3) . 8_556
Ca1 O2 Ca4 144.05(18) . 8_556
C13 O3 Ca1 122.8(5) . .
C19 O4 Ca1 123.9(5) . .
C25 O5 Ca1 123.1(5) . .
C4 O6 Ca2 112.2(5) . .
C10 O7 Ca2 111.1(3) . .
C16 O8 Ca2 113.7(5) . .
C22 O9 Ca2 115.3(5) . .
C28 O10 Ca2 113.7(5) . .
C31 O11 Ca3 123.3(4) . .
C31 O11 Ca2 92.6(3) . .
Ca3 O11 Ca2 144.07(17) . .
C37 O12 Ca3 123.3(4) . .
C43 O13 Ca3 123.9(5) . .
C49 O14 Ca3 123.8(5) . .
C55 O15 Ca3 122.2(5) . .
C34 O16 Ca4 111.8(3) . .
C40 O17 Ca4 110.6(5) . .
C46 O18 Ca4 115.0(4) . .
C52 O19 Ca4 114.0(5) . .
C58 O20 Ca4 114.5(4) . .

loop_
_geom_bond_atom_site_label_1
_geom_bond_atom_site_label_2
_geom_bond_distance
_geom_bond_site_symmetry_2
O1W Ca1 2.343(5) .
O2W Ca3 2.339(5) .
Cl1 Ca1 2.708(2) .
Cl1 Ca2 3.196(2) .
Cl2 Ca3 2.711(2) .
Cl2 Ca4 3.192(2) .
Ca1 O2 2.429(4) .
Ca1 O5 2.474(6) .
Ca1 O4 2.480(5) .
Ca1 O3 2.507(6) .
Ca1 O1 2.533(5) .
Ca2 O7 2.689(4) .
Ca2 O9 2.701(5) .
Ca2 O8 2.712(5) .
Ca2 O10 2.756(6) .
Ca2 O6 2.755(6) .
Ca2 O11 2.842(4) .
Ca2 C31 3.137(6) .
Ca3 O11 2.437(4) .
Ca3 O13 2.466(5) .
Ca3 O14 2.489(6) .
Ca3 O12 2.519(5) .
Ca3 O15 2.543(6) .
Ca4 O16 2.685(4) .
Ca4 O19 2.716(6) .
Ca4 O20 2.729(6) .
Ca4 O17 2.733(5) .
Ca4 O18 2.737(5) .
Ca4 O2 2.842(4) 8_455
Ca4 C7 3.148(6) 8_455
C1 O1 1.273(8) .
C1 N1 1.338(9) .
C1 N2 1.366(10) .
C2 N3 1.427(10) .
C2 N1 1.452(9) .
C2 C3 1.524(10) .
C2 H2 1.0000 .
C3 N4 1.432(9) .
C3 N2 1.450(9) .
C3 H3 1.0000 .
C4 O6 1.212(9) .
C4 N3 1.358(9) .
C4 N4 1.380(10) .
C5 N2 1.436(8) .
C5 N5 1.441(8) .
C5 H5A 0.9900 .
C5 H5B 0.9900 .
C6 N7 1.452(9) .
C6 N4 1.467(9) .
C6 H6A 0.9900 .
C6 H6B 0.9900 .
C7 O2 1.223(7) .
C7 N5 1.349(10) .
C7 N6 1.361(9) .
C7 Ca4 3.148(6) 8_556
C8 N7 1.444(10) .
C8 N5 1.476(10) .
C8 C9 1.564(8) .
C8 H8 1.0000 .
C9 N8 1.423(9) .
C9 N6 1.453(9) .
C9 H9 1.0000 .
C10 O7 1.233(7) .
C10 N8 1.340(9) .
C10 N7 1.360(9) .
C11 N6 1.467(10) .
C11 N9 1.474(9) .
C11 H11A 0.9900 .
C11 H11B 0.9900 .
C12 N8 1.450(9) .
C12 N11 1.475(9) .
C12 H12A 0.9900 .
C12 H12B 0.9900 .
C13 O3 1.162(9) .
C13 N10 1.386(9) .
C13 N9 1.398(9) .
C14 N9 1.441(9) .
C14 N11 1.450(9) .
C14 C15 1.568(10) .
C14 H14 1.0000 .
C15 N10 1.439(9) .
C15 N12 1.450(9) .
C15 H15 1.0000 .
C16 O8 1.189(9) .
C16 N11 1.372(9) .
C16 N12 1.422(10) .
C17 N13 1.427(9) .
C17 N10 1.433(9) .
C17 H17A 0.9900 .
C17 H17B 0.9900 .
C18 N12 1.446(9) .
C18 N15 1.462(9) .
C18 H18A 0.9900 .
C18 H18B 0.9900 .
C19 O4 1.250(10) .
C19 N13 1.331(11) .
C19 N14 1.360(10) .
C20 N13 1.442(9) .
C20 N15 1.458(9) .
C20 C21 1.568(10) .
C20 H20 1.0000 .
C21 N14 1.439(10) .
C21 N16 1.450(9) .
C21 H21 1.0000 .
C22 O9 1.194(8) .
C22 N16 1.359(9) .
C22 N15 1.393(9) .
C23 N17 1.453(9) .
C23 N14 1.460(9) .
C23 H23A 0.9900 .
C23 H23B 0.9900 .
C24 N19 1.468(9) .
C24 N16 1.474(10) .
C24 H24A 0.9900 .
C24 H24B 0.9900 .
C25 O5 1.229(9) .
C25 N17 1.349(9) .
C25 N18 1.373(9) .
C26 N17 1.417(9) .
C26 N19 1.452(9) .
C26 C27 1.544(10) .
C26 H26 1.0000 .
C27 N20 1.433(9) .
C27 N18 1.437(9) .
C27 H27 1.0000 .
C28 O10 1.281(9) .
C28 N19 1.334(9) .
C28 N20 1.345(9) .
C29 N1 1.443(9) .
C29 N18 1.443(9) .
C29 H29A 0.9900 .
C29 H29B 0.9900 .
C30 N20 1.439(9) .
C30 N3 1.456(9) .
C30 H30A 0.9900 .
C30 H30B 0.9900 .
C31 O11 1.208(7) .
C31 N21 1.364(9) .
C31 N22 1.379(9) .
C32 N21 1.409(9) .
C32 N23 1.429(9) .
C32 C33 1.579(8) .
C32 H32 1.0000 .
C33 N24 1.426(9) .
C33 N22 1.475(9) .
C33 H33 1.0000 .
C34 O16 1.249(7) .
C34 N23 1.328(10) .
C34 N24 1.367(9) .
C35 N22 1.432(9) .
C35 N25 1.458(9) .
C35 H35A 0.9900 .
C35 H35B 0.9900 .
C36 N27 1.445(10) .
C36 N24 1.474(9) .
C36 H36A 0.9900 .
C36 H36B 0.9900 .
C37 O12 1.197(7) .
C37 N25 1.352(8) .
C37 N26 1.384(9) .
C38 N27 1.456(8) .
C38 N25 1.458(8) .
C38 C39 1.557(11) .
C38 H38 1.0000 .
C39 N28 1.427(10) .
C39 N26 1.436(10) .
C39 H39 1.0000 .
C40 O17 1.174(8) .
C40 N27 1.401(10) .
C40 N28 1.409(10) .
C41 N26 1.444(9) .
C41 N29 1.446(9) .
C41 H41A 0.9900 .
C41 H41B 0.9900 .
C42 N31 1.453(9) .
C42 N28 1.478(9) .
C42 H42A 0.9900 .
C42 H42B 0.9900 .
C43 O13 1.238(8) .
C43 N29 1.343(9) .
C43 N30 1.363(9) .
C44 N29 1.443(9) .
C44 N31 1.453(9) .
C44 C45 1.587(10) .
C44 H44 1.0000 .
C45 N30 1.420(9) .
C45 N32 1.440(10) .
C45 H45 1.0000 .
C46 O18 1.224(8) .
C46 N32 1.333(9) .
C46 N31 1.375(9) .
C47 N30 1.428(9) .
C47 N33 1.484(10) .
C47 H47A 0.9900 .
C47 H47B 0.9900 .
C48 N35 1.451(9) .
C48 N32 1.457(10) .
C48 H48A 0.9900 .
C48 H48B 0.9900 .
C49 O14 1.226(10) .
C49 N33 1.345(11) .
C49 N34 1.395(10) .
C50 N33 1.443(10) .
C50 N35 1.448(9) .
C50 C51 1.536(10) .
C50 H50 1.0000 .
C51 N34 1.427(10) .
C51 N36 1.463(9) .
C51 H51 1.0000 .
C52 O19 1.214(9) .
C52 N36 1.360(9) .
C52 N35 1.378(9) .
C53 N34 1.428(9) .
C53 N37 1.438(9) .
C53 H53A 0.9900 .
C53 H53B 0.9900 .
C54 N36 1.437(9) .
C54 N39 1.468(10) .
C54 H54A 0.9900 .
C54 H54B 0.9900 .
C55 O15 1.273(9) .
C55 N37 1.310(10) .
C55 N38 1.361(10) .
C56 N39 1.422(9) .
C56 N37 1.447(8) .
C56 C57 1.526(10) .
C56 H56 1.0000 .
C57 N40 1.456(9) .
C57 N38 1.466(9) .
C57 H57 1.0000 .
C58 O20 1.231(8) .
C58 N39 1.354(9) .
C58 N40 1.357(9) .
C59 N21 1.441(8) .
C59 N38 1.457(9) .
C59 H59A 0.9900 .
C59 H59B 0.9900 .
C60 N23 1.443(9) .
C60 N40 1.493(8) .
C60 H60A 0.9900 .
C60 H60B 0.9900 .
O2 Ca4 2.842(4) 8_556
